data_4319975
loop_
_publ_author_name
'Luc LePichon'
'Douglas W. Stephan'

_publ_section_title
;
 Contrasting Formation of a (Phenylthio)phosphinimine and
 (Phenylthio)phosphazide. Synthesis of Metal Complexes
;
_journal_name_full 'Inorganic Chemistry'
_journal_page_first 3827
_journal_page_last 3829
_journal_paper_doi 10.1021/ic001303x
_journal_volume 40
_journal_year 2001
_chemical_formula_sum 'C41 H64 Cl2 N6 Ni P2 S2'
_chemical_formula_weight 896.65
_chemical_name_systematic ?
_space_group_IT_number 14
_symmetry_cell_setting monoclinic
_symmetry_space_group_name_Hall '-P 2ybc'
_symmetry_space_group_name_H-M 'P 1 21/c 1'
_atom_sites_solution_hydrogens geom
_atom_sites_solution_primary direct
_atom_sites_solution_secondary difmap
_audit_creation_method SHELXL-97
_cell_angle_alpha 90.00
_cell_angle_beta 106.3120(10)
_cell_angle_gamma 90.00
_cell_formula_units_Z 4
_cell_length_a 21.5918(2)
_cell_length_b 10.60690(10)
_cell_length_c 22.79520(10)
_cell_measurement_temperature 293(2)
_cell_measurement_theta_max 24.0
_cell_measurement_theta_min 2
_cell_volume 5010.46(7)
_computing_structure_refinement 'SHELXL-97 (Sheldrick, 1997)'
_computing_structure_solution 'SHELXS-97 (Sheldrick, 1990)'
_diffrn_ambient_temperature 293(2)
_diffrn_measured_fraction_theta_full 0.982
_diffrn_measured_fraction_theta_max 0.982
_diffrn_radiation_monochromator graphite
_diffrn_radiation_source 'fine-focus sealed tube'
_diffrn_radiation_type MoK\a
_diffrn_radiation_wavelength 0.71073
_diffrn_reflns_av_R_equivalents 0.1002
_diffrn_reflns_av_sigmaI/netI 0.1376
_diffrn_reflns_limit_h_max 24
_diffrn_reflns_limit_h_min -22
_diffrn_reflns_limit_k_max 12
_diffrn_reflns_limit_k_min -12
_diffrn_reflns_limit_l_max 26
_diffrn_reflns_limit_l_min -25
_diffrn_reflns_number 21473
_diffrn_reflns_theta_full 24.00
_diffrn_reflns_theta_max 24.00
_diffrn_reflns_theta_min 1.84
_exptl_absorpt_coefficient_mu 0.674
_exptl_absorpt_correction_T_max 0.152536
_exptl_absorpt_correction_T_min 0.063535
_exptl_absorpt_correction_type sadabs
_exptl_crystal_density_diffrn 1.189
_exptl_crystal_density_method 'not measured'
_exptl_crystal_F_000 1904
_exptl_crystal_size_max 0.33
_exptl_crystal_size_mid 0.28
_exptl_crystal_size_min 0.25
_refine_diff_density_max 0.847
_refine_diff_density_min -0.691
_refine_diff_density_rms 0.089
_refine_ls_extinction_method none
_refine_ls_goodness_of_fit_ref 0.968
_refine_ls_hydrogen_treatment mixed
_refine_ls_matrix_type full
_refine_ls_number_parameters 475
_refine_ls_number_reflns 7727
_refine_ls_number_restraints 0
_refine_ls_restrained_S_all 0.968
_refine_ls_R_factor_all 0.1586
_refine_ls_R_factor_gt 0.0869
_refine_ls_shift/su_max 0.259
_refine_ls_shift/su_mean 0.011
_refine_ls_structure_factor_coef Fsqd
_refine_ls_weighting_details 'calc w=1/[\s^2^(Fo^2^)+(0.1172P)^2^+0.0000P] where P=(Fo^2^+2Fc^2^)/3'
_refine_ls_weighting_scheme calc
_refine_ls_wR_factor_gt 0.1957
_refine_ls_wR_factor_ref 0.2303
_reflns_number_gt 4190
_reflns_number_total 7727
_reflns_threshold_expression >2sigma(I)
_cod_data_source_file ic001303x_2.cif
_cod_data_source_block (t-Bu3PN3CH2SPh)2NiCl2
_cod_original_cell_volume 5010.45(7)
_cod_database_code 4319975

loop_
_symmetry_equiv_pos_as_xyz
'x, y, z'
'-x, y+1/2, -z+1/2'
'-x, -y, -z'
'x, -y-1/2, z-1/2'

loop_
_atom_site_label
_atom_site_type_symbol
_atom_site_fract_x
_atom_site_fract_y
_atom_site_fract_z
_atom_site_U_iso_or_equiv
_atom_site_adp_type
_atom_site_occupancy
_atom_site_symmetry_multiplicity
_atom_site_calc_flag
_atom_site_refinement_flags
_atom_site_disorder_assembly
_atom_site_disorder_group
Ni1 Ni 0.24658(4) 0.06405(9) 0.03381(4) 0.0387(3) Uani 1 1 d . . .
S1A S 0.4194(2) -0.0199(4) -0.0415(2) 0.0634(13) Uani 0.50 1 d P . .
S1B S 0.3446(2) -0.0799(4) -0.09922(18) 0.0544(11) Uani 0.50 1 d P . .
S2 S 0.28151(11) 0.3505(2) -0.07358(10) 0.0595(6) Uani 1 1 d . . .
P1 P 0.35628(10) -0.21812(19) 0.14985(9) 0.0405(5) Uani 1 1 d . . .
P2 P 0.11034(9) -0.10266(19) -0.12687(9) 0.0392(5) Uani 1 1 d . . .
Cl1 Cl 0.31612(11) 0.2158(2) 0.08813(10) 0.0597(6) Uani 1 1 d . . .
Cl2 Cl 0.15847(10) 0.0717(2) 0.06980(10) 0.0646(7) Uani 1 1 d . . .
N1 N 0.3161(3) -0.1258(5) 0.0920(3) 0.0401(15) Uani 1 1 d . . .
N2 N 0.3475(3) -0.1107(5) 0.0488(3) 0.0419(15) Uani 1 1 d . . .
N3 N 0.3174(3) -0.0283(5) 0.0097(3) 0.0400(15) Uani 1 1 d . . .
N4 N 0.1670(3) -0.0217(5) -0.0775(3) 0.0384(15) Uani 1 1 d . . .
N5 N 0.1680(3) 0.1033(6) -0.0891(3) 0.0403(15) Uani 1 1 d . . .
N6 N 0.2075(3) 0.1601(5) -0.0450(3) 0.0363(14) Uani 1 1 d . . .
C1 C 0.3430(4) -0.3903(7) 0.1280(3) 0.0435(19) Uani 1 1 d . . .
C2 C 0.3499(4) -0.4086(8) 0.0632(4) 0.064(2) Uani 1 1 d . . .
H2A H 0.3430 -0.4957 0.0518 0.095 Uiso 1 1 calc R . .
H2B H 0.3924 -0.3839 0.0625 0.095 Uiso 1 1 calc R . .
H2C H 0.3185 -0.3577 0.0350 0.095 Uiso 1 1 calc R . .
C3 C 0.2731(4) -0.4325(9) 0.1231(4) 0.070(3) Uani 1 1 d . . .
H3A H 0.2681 -0.5200 0.1119 0.105 Uiso 1 1 calc R . .
H3B H 0.2434 -0.3830 0.0925 0.105 Uiso 1 1 calc R . .
H3C H 0.2645 -0.4206 0.1618 0.105 Uiso 1 1 calc R . .
C4 C 0.3889(4) -0.4820(7) 0.1725(4) 0.061(2) Uani 1 1 d . . .
H4A H 0.3792 -0.5671 0.1585 0.091 Uiso 1 1 calc R . .
H4B H 0.3833 -0.4731 0.2126 0.091 Uiso 1 1 calc R . .
H4C H 0.4328 -0.4628 0.1739 0.091 Uiso 1 1 calc R . .
C5 C 0.4448(4) -0.1765(9) 0.1731(4) 0.064(3) Uani 1 1 d . . .
C6 C 0.4540(5) -0.0311(10) 0.1690(5) 0.100(4) Uani 1 1 d . . .
H6A H 0.4993 -0.0117 0.1808 0.150 Uiso 1 1 calc R . .
H6B H 0.4336 0.0112 0.1958 0.150 Uiso 1 1 calc R . .
H6C H 0.4349 -0.0035 0.1278 0.150 Uiso 1 1 calc R . .
C7 C 0.4801(4) -0.2367(10) 0.1303(5) 0.084(3) Uani 1 1 d . . .
H7A H 0.5249 -0.2138 0.1433 0.126 Uiso 1 1 calc R . .
H7B H 0.4613 -0.2072 0.0893 0.126 Uiso 1 1 calc R . .
H7C H 0.4761 -0.3268 0.1314 0.126 Uiso 1 1 calc R . .
C8 C 0.4808(5) -0.2208(10) 0.2393(4) 0.092(4) Uani 1 1 d . . .
H8A H 0.5255 -0.1976 0.2486 0.138 Uiso 1 1 calc R . .
H8B H 0.4773 -0.3107 0.2419 0.138 Uiso 1 1 calc R . .
H8C H 0.4618 -0.1814 0.2679 0.138 Uiso 1 1 calc R . .
C9 C 0.3168(5) -0.1744(8) 0.2110(4) 0.064(3) Uani 1 1 d . . .
C10 C 0.3403(6) -0.0398(9) 0.2362(5) 0.107(4) Uani 1 1 d . . .
H10A H 0.3199 -0.0165 0.2670 0.161 Uiso 1 1 calc R . .
H10B H 0.3291 0.0203 0.2034 0.161 Uiso 1 1 calc R . .
H10C H 0.3863 -0.0406 0.2536 0.161 Uiso 1 1 calc R . .
C11 C 0.2432(5) -0.1663(10) 0.1834(5) 0.092(4) Uani 1 1 d . . .
H11A H 0.2234 -0.1441 0.2147 0.139 Uiso 1 1 calc R . .
H11B H 0.2270 -0.2466 0.1663 0.139 Uiso 1 1 calc R . .
H11C H 0.2332 -0.1034 0.1518 0.139 Uiso 1 1 calc R . .
C12 C 0.3325(5) -0.2714(10) 0.2652(4) 0.090(3) Uani 1 1 d . . .
H12A H 0.3111 -0.2463 0.2949 0.135 Uiso 1 1 calc R . .
H12B H 0.3783 -0.2736 0.2839 0.135 Uiso 1 1 calc R . .
H12C H 0.3178 -0.3537 0.2499 0.135 Uiso 1 1 calc R . .
C13 C 0.3479(5) 0.0066(9) -0.0374(5) 0.087(4) Uani 1 1 d . . .
C14 C 0.4331(11) -0.1791(17) -0.0600(8) 0.046(5) Uiso 0.50 1 d P . .
C14B C 0.4717(14) -0.167(2) -0.0707(11) 0.075(8) Uiso 0.50 1 d P . .
C15 C 0.3867(11) -0.273(3) -0.0647(11) 0.065(7) Uiso 0.50 1 d P . .
C15B C 0.4038(10) -0.2014(19) -0.0775(8) 0.045(4) Uiso 0.50 1 d P . .
C16 C 0.3995(16) -0.398(3) -0.0774(14) 0.095(10) Uiso 0.50 1 d P . .
C16B C 0.3857(11) -0.326(3) -0.0745(11) 0.057(6) Uiso 0.50 1 d P . .
C17 C 0.4626(13) -0.423(2) -0.0854(12) 0.086(7) Uiso 0.50 1 d P . .
C17B C 0.4280(13) -0.423(2) -0.0670(10) 0.068(6) Uiso 0.50 1 d P . .
C18 C 0.5067(11) -0.330(2) -0.0817(11) 0.074(6) Uiso 0.50 1 d P . .
C18B C 0.4976(10) -0.396(2) -0.0550(10) 0.070(6) Uiso 0.50 1 d P . .
C19 C 0.4932(13) -0.207(3) -0.0686(11) 0.063(6) Uiso 0.50 1 d P . .
C19B C 0.5186(12) -0.268(3) -0.0574(12) 0.089(8) Uiso 0.50 1 d P . .
C20 C 0.1074(4) -0.0638(8) -0.2087(3) 0.052(2) Uani 1 1 d . . .
C21 C 0.1769(4) -0.0417(9) -0.2142(4) 0.066(3) Uani 1 1 d . . .
H21A H 0.1748 -0.0214 -0.2557 0.100 Uiso 1 1 calc R . .
H21B H 0.2021 -0.1168 -0.2022 0.100 Uiso 1 1 calc R . .
H21C H 0.1967 0.0267 -0.1880 0.100 Uiso 1 1 calc R . .
C22 C 0.0707(5) 0.0617(10) -0.2294(4) 0.084(3) Uani 1 1 d . . .
H22A H 0.0704 0.0799 -0.2707 0.126 Uiso 1 1 calc R . .
H22B H 0.0918 0.1289 -0.2032 0.126 Uiso 1 1 calc R . .
H22C H 0.0271 0.0538 -0.2272 0.126 Uiso 1 1 calc R . .
C23 C 0.0740(5) -0.1690(10) -0.2538(4) 0.083(3) Uani 1 1 d . . .
H23A H 0.0738 -0.1458 -0.2946 0.124 Uiso 1 1 calc R . .
H23B H 0.0305 -0.1796 -0.2520 0.124 Uiso 1 1 calc R . .
H23C H 0.0972 -0.2467 -0.2429 0.124 Uiso 1 1 calc R . .
C24 C 0.1379(4) -0.2692(7) -0.1066(4) 0.049(2) Uani 1 1 d . . .
C25 C 0.1956(4) -0.3012(8) -0.1320(5) 0.075(3) Uani 1 1 d . . .
H25A H 0.2091 -0.3865 -0.1215 0.112 Uiso 1 1 calc R . .
H25B H 0.2308 -0.2450 -0.1144 0.112 Uiso 1 1 calc R . .
H25C H 0.1827 -0.2919 -0.1756 0.112 Uiso 1 1 calc R . .
C26 C 0.0855(4) -0.3710(8) -0.1307(4) 0.075(3) Uani 1 1 d . . .
H26A H 0.1036 -0.4529 -0.1187 0.113 Uiso 1 1 calc R . .
H26B H 0.0705 -0.3664 -0.1744 0.113 Uiso 1 1 calc R . .
H26C H 0.0501 -0.3567 -0.1138 0.113 Uiso 1 1 calc R . .
C27 C 0.1643(5) -0.2810(9) -0.0345(4) 0.083(3) Uani 1 1 d . . .
H27A H 0.1787 -0.3658 -0.0238 0.125 Uiso 1 1 calc R . .
H27B H 0.1305 -0.2604 -0.0163 0.125 Uiso 1 1 calc R . .
H27C H 0.1998 -0.2240 -0.0197 0.125 Uiso 1 1 calc R . .
C28 C 0.0299(4) -0.0720(9) -0.1117(4) 0.058(2) Uani 1 1 d . . .
C29 C 0.0208(4) 0.0720(9) -0.1046(5) 0.081(3) Uani 1 1 d . . .
H29A H -0.0199 0.0871 -0.0966 0.121 Uiso 1 1 calc R . .
H29B H 0.0216 0.1143 -0.1416 0.121 Uiso 1 1 calc R . .
H29C H 0.0550 0.1035 -0.0712 0.121 Uiso 1 1 calc R . .
C30 C -0.0292(4) -0.1245(11) -0.1625(5) 0.090(4) Uani 1 1 d . . .
H30A H -0.0683 -0.1049 -0.1522 0.135 Uiso 1 1 calc R . .
H30B H -0.0252 -0.2143 -0.1653 0.135 Uiso 1 1 calc R . .
H30C H -0.0304 -0.0866 -0.2010 0.135 Uiso 1 1 calc R . .
C31 C 0.0298(4) -0.1298(10) -0.0496(4) 0.077(3) Uani 1 1 d . . .
H31A H -0.0107 -0.1127 -0.0416 0.115 Uiso 1 1 calc R . .
H31B H 0.0641 -0.0935 -0.0178 0.115 Uiso 1 1 calc R . .
H31C H 0.0360 -0.2193 -0.0507 0.115 Uiso 1 1 calc R . .
C32 C 0.2094(4) 0.2976(7) -0.0542(4) 0.050(2) Uani 1 1 d . . .
H32A H 0.2071 0.3400 -0.0172 0.060 Uiso 1 1 calc R . .
H32B H 0.1717 0.3222 -0.0867 0.060 Uiso 1 1 calc R . .
C33 C 0.2667(4) 0.3037(7) -0.1518(4) 0.046(2) Uani 1 1 d . . .
C34 C 0.2115(4) 0.3380(9) -0.1971(4) 0.069(3) Uani 1 1 d . . .
H34A H 0.1786 0.3804 -0.1863 0.082 Uiso 1 1 calc R . .
C35 C 0.2046(5) 0.3097(11) -0.2589(4) 0.080(3) Uani 1 1 d . . .
H35A H 0.1671 0.3327 -0.2887 0.096 Uiso 1 1 calc R . .
C36 C 0.2524(6) 0.2492(10) -0.2748(5) 0.078(3) Uani 1 1 d . . .
H36A H 0.2480 0.2313 -0.3157 0.094 Uiso 1 1 calc R . .
C37 C 0.3078(6) 0.2138(10) -0.2307(6) 0.086(3) Uani 1 1 d . . .
H37A H 0.3405 0.1714 -0.2417 0.103 Uiso 1 1 calc R . .
C38 C 0.3145(5) 0.2425(9) -0.1683(5) 0.069(3) Uani 1 1 d . . .
H38A H 0.3520 0.2194 -0.1386 0.083 Uiso 1 1 calc R . .
C50 C 0.0095(8) -0.4313(15) 0.0360(7) 0.144(5) Uiso 1 1 d . . .
H50A H 0.0127 -0.3648 0.0633 0.173 Uiso 1 1 calc R . .
C51 C 0.0840(9) -0.5263(19) 0.0665(9) 0.188(8) Uiso 1 1 d . . .
H51A H 0.1214 -0.5328 0.0987 0.226 Uiso 1 1 calc R . .
C52 C -0.0470(10) -0.414(2) -0.0072(10) 0.206(9) Uiso 1 1 d . . .
H52A H -0.0693 -0.3456 0.0023 0.247 Uiso 1 1 calc R . .

loop_
_atom_site_aniso_label
_atom_site_aniso_U_11
_atom_site_aniso_U_22
_atom_site_aniso_U_33
_atom_site_aniso_U_23
_atom_site_aniso_U_13
_atom_site_aniso_U_12
Ni1 0.0450(6) 0.0350(6) 0.0363(6) -0.0014(5) 0.0115(4) -0.0002(5)
S1A 0.067(3) 0.043(3) 0.088(4) 0.000(2) 0.035(3) -0.006(2)
S1B 0.067(3) 0.057(3) 0.032(2) 0.002(2) 0.0031(19) 0.015(2)
S2 0.0703(15) 0.0495(14) 0.0549(15) -0.0018(11) 0.0114(11) -0.0181(12)
P1 0.0522(12) 0.0313(11) 0.0353(12) 0.0001(9) 0.0079(9) 0.0011(9)
P2 0.0353(11) 0.0382(12) 0.0400(12) -0.0004(9) 0.0037(9) -0.0004(9)
Cl1 0.0745(15) 0.0462(12) 0.0540(14) -0.0135(11) 0.0107(11) -0.0126(11)
Cl2 0.0507(12) 0.0908(18) 0.0572(14) 0.0035(13) 0.0235(10) 0.0123(12)
N1 0.049(4) 0.035(3) 0.036(4) 0.004(3) 0.009(3) 0.008(3)
N2 0.049(4) 0.030(3) 0.047(4) 0.005(3) 0.014(3) 0.010(3)
N3 0.053(4) 0.029(4) 0.037(4) 0.004(3) 0.010(3) 0.011(3)
N4 0.043(4) 0.027(3) 0.042(4) 0.006(3) 0.008(3) 0.001(3)
N5 0.042(4) 0.038(4) 0.039(4) -0.003(3) 0.009(3) 0.003(3)
N6 0.051(4) 0.024(3) 0.033(4) -0.002(3) 0.010(3) -0.001(3)
C1 0.054(5) 0.027(4) 0.042(5) 0.003(4) 0.001(4) 0.002(4)
C2 0.082(6) 0.048(6) 0.052(6) -0.003(4) 0.006(5) 0.015(5)
C3 0.073(6) 0.065(6) 0.066(6) 0.009(5) 0.008(5) -0.015(5)
C4 0.076(6) 0.032(5) 0.063(6) 0.001(4) 0.002(5) 0.002(4)
C5 0.049(5) 0.057(6) 0.072(7) 0.001(5) -0.005(5) -0.018(5)
C6 0.100(8) 0.067(8) 0.106(9) 0.009(7) -0.015(7) -0.035(6)
C7 0.052(6) 0.091(8) 0.104(9) 0.019(7) 0.012(6) 0.005(6)
C8 0.098(8) 0.070(7) 0.073(7) 0.014(6) -0.032(6) -0.021(6)
C9 0.097(7) 0.055(6) 0.044(5) 0.005(4) 0.029(5) 0.021(5)
C10 0.200(13) 0.067(7) 0.061(7) -0.019(6) 0.045(8) 0.031(8)
C11 0.116(9) 0.095(9) 0.087(8) 0.026(7) 0.063(7) 0.042(7)
C12 0.147(10) 0.084(8) 0.043(6) 0.021(5) 0.035(6) 0.024(7)
C13 0.146(10) 0.060(6) 0.087(8) 0.025(6) 0.086(8) 0.032(7)
C20 0.056(5) 0.060(6) 0.034(5) 0.004(4) 0.001(4) -0.009(5)
C21 0.080(6) 0.062(6) 0.061(6) 0.006(5) 0.026(5) 0.007(5)
C22 0.092(7) 0.085(8) 0.059(7) 0.028(6) -0.005(5) 0.011(6)
C23 0.099(8) 0.087(8) 0.051(6) -0.006(6) 0.002(5) -0.021(6)
C24 0.052(5) 0.033(4) 0.057(6) 0.004(4) 0.007(4) -0.007(4)
C25 0.061(6) 0.046(6) 0.110(9) 0.005(6) 0.012(6) 0.006(5)
C26 0.078(7) 0.047(6) 0.091(8) -0.004(5) 0.007(5) -0.031(5)
C27 0.094(8) 0.069(7) 0.075(7) 0.036(6) 0.004(6) 0.000(6)
C28 0.050(5) 0.064(6) 0.062(6) -0.007(5) 0.023(4) -0.006(5)
C29 0.066(6) 0.077(7) 0.102(8) -0.009(6) 0.028(6) 0.017(6)
C30 0.030(5) 0.119(9) 0.109(9) -0.032(7) 0.000(5) -0.013(5)
C31 0.068(6) 0.084(7) 0.090(8) -0.011(6) 0.043(6) -0.022(6)
C32 0.064(5) 0.038(5) 0.050(5) 0.005(4) 0.018(4) 0.006(4)
C33 0.051(5) 0.039(5) 0.046(5) 0.007(4) 0.009(4) -0.006(4)
C34 0.061(6) 0.084(7) 0.064(7) 0.008(6) 0.022(5) 0.013(5)
C35 0.077(7) 0.111(9) 0.051(7) 0.021(6) 0.013(5) -0.004(6)
C36 0.105(9) 0.074(7) 0.065(7) 0.001(6) 0.038(7) -0.025(7)
C37 0.096(8) 0.067(7) 0.114(10) 0.004(7) 0.063(8) 0.012(6)
C38 0.071(6) 0.067(7) 0.074(7) 0.017(5) 0.030(5) 0.015(5)

loop_
_atom_type_symbol
_atom_type_description
_atom_type_scat_dispersion_real
_atom_type_scat_dispersion_imag
_atom_type_scat_source
C C 0.0033 0.0016 'International Tables Vol C Tables 4.2.6.8 and 6.1.1.4'
H H 0.0000 0.0000 'International Tables Vol C Tables 4.2.6.8 and 6.1.1.4'
N N 0.0061 0.0033 'International Tables Vol C Tables 4.2.6.8 and 6.1.1.4'
P P 0.1023 0.0942 'International Tables Vol C Tables 4.2.6.8 and 6.1.1.4'
S S 0.1246 0.1234 'International Tables Vol C Tables 4.2.6.8 and 6.1.1.4'
Cl Cl 0.1484 0.1585 'International Tables Vol C Tables 4.2.6.8 and 6.1.1.4'
Ni Ni 0.3393 1.1124 'International Tables Vol C Tables 4.2.6.8 and 6.1.1.4'

loop_
_geom_angle_atom_site_label_1
_geom_angle_atom_site_label_2
_geom_angle_atom_site_label_3
_geom_angle
_geom_angle_site_symmetry_1
_geom_angle_site_symmetry_3
_geom_angle_publ_flag
N3 Ni1 N6 99.3(2) . . ?
N3 Ni1 Cl2 152.83(18) . . ?
N6 Ni1 Cl2 96.84(17) . . ?
N3 Ni1 Cl1 93.22(18) . . ?
N6 Ni1 Cl1 99.84(17) . . ?
Cl2 Ni1 Cl1 105.40(9) . . ?
C13 S1A C14 114.0(9) . . ?
C13 S1A S1B 56.5(4) . . ?
C14 S1A S1B 71.4(7) . . ?
C13 S1A C15B 97.6(7) . . ?
C14 S1A C15B 18.5(7) . . ?
S1B S1A C15B 53.1(5) . . ?
C13 S1A C14B 138.5(8) . . ?
C14 S1A C14B 25.7(7) . . ?
S1B S1A C14B 87.7(7) . . ?
C15B S1A C14B 40.8(8) . . ?
C13 S1B C15B 107.9(7) . . ?
C13 S1B S1A 53.1(4) . . ?
C15B S1B S1A 69.2(7) . . ?
C13 S1B C14 95.5(6) . . ?
C15B S1B C14 17.3(7) . . ?
S1A S1B C14 52.1(5) . . ?
C13 S1B C15 106.4(7) . . ?
C15B S1B C15 22.1(7) . . ?
S1A S1B C15 83.2(7) . . ?
C14 S1B C15 36.5(8) . . ?
C33 S2 C32 103.3(4) . . ?
N1 P1 C9 101.3(4) . . ?
N1 P1 C5 110.1(4) . . ?
C9 P1 C5 111.6(4) . . ?
N1 P1 C1 110.5(3) . . ?
C9 P1 C1 111.5(4) . . ?
C5 P1 C1 111.5(4) . . ?
N4 P2 C24 101.4(3) . . ?
N4 P2 C28 109.2(3) . . ?
C24 P2 C28 111.1(4) . . ?
N4 P2 C20 111.8(3) . . ?
C24 P2 C20 111.5(4) . . ?
C28 P2 C20 111.3(4) . . ?
N2 N1 P1 112.8(5) . . ?
N3 N2 N1 109.0(5) . . ?
N2 N3 C13 116.0(6) . . ?
N2 N3 Ni1 114.6(5) . . ?
C13 N3 Ni1 127.7(5) . . ?
N5 N4 P2 115.2(5) . . ?
N6 N5 N4 110.7(6) . . ?
N5 N6 C32 113.2(6) . . ?
N5 N6 Ni1 118.8(4) . . ?
C32 N6 Ni1 126.9(5) . . ?
C2 C1 C4 109.5(6) . . ?
C2 C1 C3 104.5(7) . . ?
C4 C1 C3 107.3(6) . . ?
C2 C1 P1 109.1(5) . . ?
C4 C1 P1 114.3(5) . . ?
C3 C1 P1 111.7(6) . . ?
C7 C5 C8 106.7(8) . . ?
C7 C5 C6 106.1(8) . . ?
C8 C5 C6 108.5(8) . . ?
C7 C5 P1 111.6(6) . . ?
C8 C5 P1 113.1(7) . . ?
C6 C5 P1 110.6(7) . . ?
C11 C9 C10 106.9(8) . . ?
C11 C9 C12 109.2(8) . . ?
C10 C9 C12 109.4(8) . . ?
C11 C9 P1 109.9(6) . . ?
C10 C9 P1 109.1(7) . . ?
C12 C9 P1 112.2(6) . . ?
N3 C13 S1A 130.0(8) . . ?
N3 C13 S1B 124.3(8) . . ?
S1A C13 S1B 70.5(4) . . ?
C15B C14 C14B 129(4) . . ?
C15B C14 C15 36(2) . . ?
C14B C14 C15 138(3) . . ?
C15B C14 C19 126(3) . . ?
C14B C14 C19 21(2) . . ?
C15 C14 C19 121.1(18) . . ?
C15B C14 S1A 106(3) . . ?
C14B C14 S1A 99(2) . . ?
C15 C14 S1A 121.9(17) . . ?
C19 C14 S1A 117.0(19) . . ?
C15B C14 C16B 40(2) . . ?
C14B C14 C16B 123(2) . . ?
C15 C14 C16B 14.7(12) . . ?
C19 C14 C16B 106.7(16) . . ?
S1A C14 C16B 136.3(16) . . ?
C15B C14 S1B 50(2) . . ?
C14B C14 S1B 125(2) . . ?
C15 C14 S1B 77.3(15) . . ?
C19 C14 S1B 142.9(17) . . ?
S1A C14 S1B 56.4(6) . . ?
C16B C14 S1B 87.5(13) . . ?
C19 C14B C14 127(5) . . ?
C19 C14B C19B 10(4) . . ?
C14 C14B C19B 118(3) . . ?
C19 C14B C15B 123(4) . . ?
C14 C14B C15B 21.2(16) . . ?
C19B C14B C15B 117.4(19) . . ?
C19 C14B C18 24(3) . . ?
C14 C14B C18 109(2) . . ?
C19B C14B C18 24.3(12) . . ?
C15B C14B C18 100.5(16) . . ?
C19 C14B S1A 157(4) . . ?
C14 C14B S1A 55.4(19) . . ?
C19B C14B S1A 151.1(18) . . ?
C15B C14B S1A 67.4(15) . . ?
C18 C14B S1A 162.6(17) . . ?
C16B C15 C15B 129(5) . . ?
C16B C15 C14 130(4) . . ?
C15B C15 C14 25.7(16) . . ?
C16B C15 C16 14(4) . . ?
C15B C15 C16 126(3) . . ?
C14 C15 C16 120.7(19) . . ?
C16B C15 C17B 31(3) . . ?
C15B C15 C17B 118(2) . . ?
C14 C15 C17B 106.1(16) . . ?
C16 C15 C17B 17.5(15) . . ?
C16B C15 S1B 138(4) . . ?
C15B C15 S1B 46.7(18) . . ?
C14 C15 S1B 66.2(15) . . ?
C16 C15 S1B 149.0(19) . . ?
C17B C15 S1B 156.5(15) . . ?
C14 C15B C15 119(4) . . ?
C14 C15B C16B 122(3) . . ?
C15 C15B C16B 20(2) . . ?
C14 C15B C14B 30(2) . . ?
C15 C15B C14B 130(3) . . ?
C16B C15B C14B 120.8(17) . . ?
C14 C15B S1B 112(3) . . ?
C15 C15B S1B 111(2) . . ?
C16B C15B S1B 120.9(17) . . ?
C14B C15B S1B 117.8(16) . . ?
C14 C15B C19 37(2) . . ?
C15 C15B C19 115(2) . . ?
C16B C15B C19 105.0(15) . . ?
C14B C15B C19 15.8(13) . . ?
S1B C15B C19 133.1(16) . . ?
C14 C15B S1A 55(2) . . ?
C15 C15B S1A 132(2) . . ?
C16B C15B S1A 151.5(17) . . ?
C14B C15B S1A 71.8(15) . . ?
S1B C15B S1A 57.7(6) . . ?
C19 C15B S1A 86.4(13) . . ?
C17B C16 C16B 133(6) . . ?
C17B C16 C15 123(5) . . ?
C16B C16 C15 10(3) . . ?
C17B C16 C17 31(3) . . ?
C16B C16 C17 124(4) . . ?
C15 C16 C17 117(2) . . ?
C15 C16B C16 156(6) . . ?
C15 C16B C17B 135(4) . . ?
C16 C16B C17B 21(3) . . ?
C15 C16B C15B 31(3) . . ?
C16 C16B C15B 139(4) . . ?
C17B C16B C15B 122.8(19) . . ?
C15 C16B C14 35(3) . . ?
C16 C16B C14 127(3) . . ?
C17B C16B C14 107.5(17) . . ?
C15B C16B C14 18.5(9) . . ?
C15 C16B C17 125(4) . . ?
C16 C16B C17 37(3) . . ?
C17B C16B C17 23.7(11) . . ?
C15B C16B C17 103.0(15) . . ?
C14 C16B C17 91.0(13) . . ?
C18B C17 C17B 104(4) . . ?
C18B C17 C18 47(2) . . ?
C17B C17 C18 127(3) . . ?
C18B C17 C16 117(3) . . ?
C17B C17 C16 21(2) . . ?
C18 C17 C16 122(2) . . ?
C18B C17 C19B 39(2) . . ?
C17B C17 C19B 110(3) . . ?
C18 C17 C19B 17.9(13) . . ?
C16 C17 C19B 108.0(19) . . ?
C18B C17 C16B 106(3) . . ?
C17B C17 C16B 35(2) . . ?
C18 C17 C16B 102.2(17) . . ?
C16 C17 C16B 19.7(14) . . ?
C19B C17 C16B 89.4(14) . . ?
C16 C17B C17 128(5) . . ?
C16 C17B C16B 26(4) . . ?
C17 C17B C16B 122(3) . . ?
C16 C17B C18B 142(5) . . ?
C17 C17B C18B 37(2) . . ?
C16B C17B C18B 119(2) . . ?
C16 C17B C15 40(4) . . ?
C17 C17B C15 117(3) . . ?
C16B C17B C15 13.6(14) . . ?
C18B C17B C15 107.6(18) . . ?
C19B C18 C18B 103(4) . . ?
C19B C18 C17 133(3) . . ?
C18B C18 C17 42.4(18) . . ?
C19B C18 C19 35(2) . . ?
C18B C18 C19 117(3) . . ?
C17 C18 C19 121(2) . . ?
C19B C18 C14B 44(2) . . ?
C18B C18 C14B 114(2) . . ?
C17 C18 C14B 111.3(18) . . ?
C19 C18 C14B 10.6(15) . . ?
C17 C18B C18 91(3) . . ?
C17 C18B C19B 118(3) . . ?
C18 C18B C19B 35.2(18) . . ?
C17 C18B C17B 39(2) . . ?
C18 C18B C17B 113(2) . . ?
C19B C18B C17B 119(2) . . ?
C17 C18B C19 101(3) . . ?
C18 C18B C19 37.7(18) . . ?
C19B C18B C19 20.2(12) . . ?
C17B C18B C19 99.4(16) . . ?
C14B C19 C19B 163(6) . . ?
C14B C19 C18 145(5) . . ?
C19B C19 C18 35(2) . . ?
C14B C19 C14 33(3) . . ?
C19B C19 C14 132(3) . . ?
C18 C19 C14 119(2) . . ?
C14B C19 C15B 41(4) . . ?
C19B C19 C15B 128(3) . . ?
C18 C19 C15B 105.9(17) . . ?
C14 C19 C15B 17.2(9) . . ?
C14B C19 C18B 133(4) . . ?
C19B C19 C18B 36(2) . . ?
C18 C19 C18B 25.7(11) . . ?
C14 C19 C18B 101.0(16) . . ?
C15B C19 C18B 92.8(13) . . ?
C19 C19B C18 110(4) . . ?
C19 C19B C18B 124(3) . . ?
C18 C19B C18B 42(2) . . ?
C19 C19B C14B 7(3) . . ?
C18 C19B C14B 112(3) . . ?
C18B C19B C14B 120(2) . . ?
C19 C19B C17 104(3) . . ?
C18 C19B C17 29(2) . . ?
C18B C19B C17 23.5(12) . . ?
C14B C19B C17 102.2(17) . . ?
C22 C20 C23 108.2(7) . . ?
C22 C20 C21 105.5(7) . . ?
C23 C20 C21 109.5(7) . . ?
C22 C20 P2 111.0(6) . . ?
C23 C20 P2 112.2(6) . . ?
C21 C20 P2 110.2(5) . . ?
C26 C24 C25 107.4(7) . . ?
C26 C24 C27 109.1(7) . . ?
C25 C24 C27 106.0(7) . . ?
C26 C24 P2 114.8(6) . . ?
C25 C24 P2 110.2(5) . . ?
C27 C24 P2 109.0(6) . . ?
C29 C28 C31 105.2(7) . . ?
C29 C28 C30 109.1(8) . . ?
C31 C28 C30 109.0(7) . . ?
C29 C28 P2 109.7(6) . . ?
C31 C28 P2 109.6(6) . . ?
C30 C28 P2 113.8(6) . . ?
N6 C32 S2 113.5(5) . . ?
C38 C33 C34 118.6(9) . . ?
C38 C33 S2 118.1(7) . . ?
C34 C33 S2 122.9(7) . . ?
C33 C34 C35 121.1(9) . . ?
C36 C35 C34 119.8(10) . . ?
C35 C36 C37 120.3(10) . . ?
C36 C37 C38 119.7(9) . . ?
C33 C38 C37 120.5(9) . . ?
C52 C50 C51 149.0(17) . . ?
C52 C51 C50 72.9(12) 3_545 . ?
C50 C52 C51 138(2) . 3_545 ?

loop_
_geom_bond_atom_site_label_1
_geom_bond_atom_site_label_2
_geom_bond_distance
_geom_bond_site_symmetry_2
_geom_bond_publ_flag
Ni1 N3 2.017(6) . ?
Ni1 N6 2.031(6) . ?
Ni1 Cl2 2.275(2) . ?
Ni1 Cl1 2.309(2) . ?
S1A C13 1.597(11) . ?
S1A C14 1.785(18) . ?
S1A S1B 1.883(7) . ?
S1A C15B 2.08(2) . ?
S1A C14B 2.14(3) . ?
S1B C13 1.665(11) . ?
S1B C15B 1.783(17) . ?
S1B C14 2.14(2) . ?
S1B C15 2.28(3) . ?
S2 C33 1.791(8) . ?
S2 C32 1.823(8) . ?
P1 N1 1.675(6) . ?
P1 C9 1.885(8) . ?
P1 C5 1.886(8) . ?
P1 C1 1.893(7) . ?
P2 N4 1.652(6) . ?
P2 C24 1.880(8) . ?
P2 C28 1.892(8) . ?
P2 C20 1.893(8) . ?
N1 N2 1.354(8) . ?
N2 N3 1.287(8) . ?
N3 C13 1.458(10) . ?
N4 N5 1.353(8) . ?
N5 N6 1.272(7) . ?
N6 C32 1.476(9) . ?
C1 C2 1.536(10) . ?
C1 C4 1.547(10) . ?
C1 C3 1.548(11) . ?
C5 C7 1.537(13) . ?
C5 C8 1.562(12) . ?
C5 C6 1.561(13) . ?
C9 C11 1.539(13) . ?
C9 C10 1.569(13) . ?
C9 C12 1.571(12) . ?
C14 C15B 0.69(2) . ?
C14 C14B 0.94(2) . ?
C14 C15 1.39(3) . ?
C14 C19 1.40(3) . ?
C14 C16B 1.85(3) . ?
C14B C19 0.61(3) . ?
C14B C19B 1.44(4) . ?
C14B C15B 1.48(3) . ?
C14B C18 1.93(3) . ?
C15 C16B 0.61(3) . ?
C15 C15B 0.92(2) . ?
C15 C16 1.40(4) . ?
C15 C17B 1.84(3) . ?
C15B C16B 1.39(3) . ?
C15B C19 1.88(3) . ?
C16 C17B 0.65(4) . ?
C16 C16B 0.82(3) . ?
C16 C17 1.45(4) . ?
C16B C17B 1.35(4) . ?
C16B C17 2.02(3) . ?
C17 C18B 0.91(3) . ?
C17 C17B 0.95(3) . ?
C17 C18 1.36(3) . ?
C17 C19B 2.03(4) . ?
C17B C18B 1.48(3) . ?
C18 C19B 0.85(3) . ?
C18 C18B 0.99(3) . ?
C18 C19 1.39(4) . ?
C18B C19B 1.44(4) . ?
C18B C19 2.03(4) . ?
C19 C19B 0.84(3) . ?
C20 C22 1.554(12) . ?
C20 C23 1.552(12) . ?
C20 C21 1.558(11) . ?
C24 C26 1.548(10) . ?
C24 C25 1.552(11) . ?
C24 C27 1.586(11) . ?
C28 C29 1.554(12) . ?
C28 C31 1.545(12) . ?
C28 C30 1.564(11) . ?
C33 C38 1.360(11) . ?
C33 C34 1.388(11) . ?
C34 C35 1.407(12) . ?
C35 C36 1.349(13) . ?
C36 C37 1.382(14) . ?
C37 C38 1.420(13) . ?
C50 C52 1.35(2) . ?
C50 C51 1.86(2) . ?
C51 C52 1.50(2) 3_545 ?
C52 C51 1.50(2) 3_545 ?
